data_4069648
loop_
_publ_author_name
'Haddad, Mansour'
'Laghzaoui, Mohamed'
'Welter, Richard'
'Dagorne, Samuel'

_publ_section_title
;
 Synthesis and Structure of Neutral and Cationic Aluminum Complexes
 Supported by BidentateO,P-Phosphinophenolate Ligands and Their Reactivity
 with Propylene Oxide and \e-Caprolactone
;
_journal_issue 15
_journal_name_full Organometallics
_journal_page_first 4584
_journal_paper_doi 10.1021/om9003362
_journal_volume 28
_journal_year 2009
_chemical_formula_moiety 'C49 H39 Al O2 P2'
_chemical_formula_sum 'C49 H39 Al O2 P2'
_chemical_formula_weight 748.72
_chemical_name_systematic
; 
 ? 
;
_space_group_IT_number 14
_symmetry_cell_setting monoclinic
_symmetry_space_group_name_Hall '-P 2ybc'
_symmetry_space_group_name_H-M 'P 1 21/c 1'
_atom_sites_solution_hydrogens geom
_atom_sites_solution_primary direct
_atom_sites_solution_secondary difmap
_audit_creation_method SHELXL-97
_cell_angle_alpha 90.00
_cell_angle_beta 116.471(5)
_cell_angle_gamma 90.00
_cell_formula_units_Z 4
_cell_length_a 11.947(5)
_cell_length_b 28.424(5)
_cell_length_c 13.125(5)
_cell_measurement_reflns_used 32531
_cell_measurement_temperature 173(2)
_cell_measurement_theta_max 30.034
_cell_measurement_theta_min 0.998
_cell_volume 3990(2)
_computing_cell_refinement 'Denzo (Nonius B.V., 1998)'
_computing_data_collection 'Collect (Nonius B.V., 1998)'
_computing_data_reduction 'Denzo (Nonius B.V., 1998)'
_computing_molecular_graphics 'PLATON 98 (Spek, 1998)'
_computing_publication_material 'SHELXL-97 (Sheldrick, 1997)'
_computing_structure_refinement 'SHELXL-97 (Sheldrick, 1997)'
_computing_structure_solution 'SHELXS-97 (Sheldrick, 1997)'
_diffrn_ambient_temperature 173(2)
_diffrn_measured_fraction_theta_full 0.998
_diffrn_measured_fraction_theta_max 0.998
_diffrn_measurement_device_type KappaCCD
_diffrn_measurement_method '\p scans'
_diffrn_radiation_monochromator graphite
_diffrn_radiation_source 'fine-focus sealed tube'
_diffrn_radiation_type MoK\a
_diffrn_radiation_wavelength 0.71069
_diffrn_reflns_av_R_equivalents 0.0000
_diffrn_reflns_av_sigmaI/netI 0.0882
_diffrn_reflns_limit_h_max 15
_diffrn_reflns_limit_h_min -16
_diffrn_reflns_limit_k_max 40
_diffrn_reflns_limit_k_min 0
_diffrn_reflns_limit_l_max 18
_diffrn_reflns_limit_l_min 0
_diffrn_reflns_number 11648
_diffrn_reflns_theta_full 30.02
_diffrn_reflns_theta_max 30.02
_diffrn_reflns_theta_min 1.43
_exptl_absorpt_coefficient_mu 0.171
_exptl_absorpt_correction_type none
_exptl_crystal_colour colorless
_exptl_crystal_density_diffrn 1.246
_exptl_crystal_density_method 'not measured'
_exptl_crystal_description prism
_exptl_crystal_F_000 1568
_exptl_crystal_size_max 0.10
_exptl_crystal_size_mid 0.10
_exptl_crystal_size_min 0.10
_refine_diff_density_max 0.721
_refine_diff_density_min -0.593
_refine_diff_density_rms 0.076
_refine_ls_extinction_method none
_refine_ls_goodness_of_fit_ref 1.101
_refine_ls_hydrogen_treatment constr
_refine_ls_matrix_type full
_refine_ls_number_parameters 487
_refine_ls_number_reflns 11647
_refine_ls_number_restraints 0
_refine_ls_restrained_S_all 1.101
_refine_ls_R_factor_all 0.1269
_refine_ls_R_factor_gt 0.0755
_refine_ls_shift/su_max 0.001
_refine_ls_shift/su_mean 0.000
_refine_ls_structure_factor_coef Fsqd
_refine_ls_weighting_details 'calc w=1/[\s^2^(Fo^2^)+(0.0800P)^2^+2.0000P] where P=(Fo^2^+2Fc^2^)/3'
_refine_ls_weighting_scheme calc
_refine_ls_wR_factor_gt 0.1915
_refine_ls_wR_factor_ref 0.2132
_reflns_number_gt 6833
_reflns_number_total 11647
_reflns_threshold_expression >2sigma(I)
_cod_data_source_file om9003362_si_002.cif
_cod_data_source_block (PhPPh2)2AlMe
_cod_original_sg_symbol_H-M P21/c
_cod_database_code 4069648

loop_
_symmetry_equiv_pos_as_xyz
'x, y, z'
'-x, y+1/2, -z+1/2'
'-x, -y, -z'
'x, -y-1/2, z-1/2'

loop_
_atom_site_label
_atom_site_type_symbol
_atom_site_fract_x
_atom_site_fract_y
_atom_site_fract_z
_atom_site_U_iso_or_equiv
_atom_site_adp_type
_atom_site_occupancy
_atom_site_symmetry_multiplicity
_atom_site_calc_flag
P1 P 0.51281(6) 0.13574(3) -0.00917(6) 0.03093(17) Uani 1 1 d
P2 P 0.14739(6) 0.14291(2) 0.09757(6) 0.02781(16) Uani 1 1 d
Al Al 0.33138(7) 0.15517(3) 0.04222(7) 0.03032(19) Uani 1 1 d
O1 O 0.43927(17) 0.13002(7) 0.17335(16) 0.0361(5) Uani 1 1 d
O2 O 0.22206(17) 0.12163(7) -0.07376(16) 0.0335(4) Uani 1 1 d
C1 C 0.3274(3) 0.22342(12) 0.0270(3) 0.0464(8) Uani 1 1 d
H1A H 0.3466 0.2379 0.1008 0.070 Uiso 1 1 calc
H1B H 0.2440 0.2333 -0.0291 0.070 Uiso 1 1 calc
H1C H 0.3896 0.2333 0.0019 0.070 Uiso 1 1 calc
C2 C 0.5849(3) 0.18166(10) -0.0565(2) 0.0347(6) Uani 1 1 d
C3 C 0.6582(4) 0.21616(13) 0.0155(3) 0.0567(9) Uani 1 1 d
H3 H 0.6798 0.2148 0.0944 0.068 Uiso 1 1 calc
C4 C 0.7010(5) 0.25326(15) -0.0275(4) 0.0745(13) Uani 1 1 d
H4 H 0.7479 0.2778 0.0225 0.089 Uiso 1 1 calc
C5 C 0.6780(4) 0.25536(14) -0.1376(4) 0.0678(12) Uani 1 1 d
H5 H 0.7114 0.2801 -0.1643 0.081 Uiso 1 1 calc
C6 C 0.6066(4) 0.22166(16) -0.2092(4) 0.0699(12) Uani 1 1 d
H6 H 0.5887 0.2230 -0.2873 0.084 Uiso 1 1 calc
C7 C 0.5585(3) 0.18478(14) -0.1704(3) 0.0549(9) Uani 1 1 d
H7 H 0.5073 0.1616 -0.2225 0.066 Uiso 1 1 calc
C8 C 0.5214(3) 0.08304(11) -0.0827(2) 0.0366(6) Uani 1 1 d
C9 C 0.4213(3) 0.05204(14) -0.1246(3) 0.0570(10) Uani 1 1 d
H9 H 0.3460 0.0599 -0.1208 0.068 Uiso 1 1 calc
C10 C 0.4308(4) 0.00958(16) -0.1721(4) 0.0775(14) Uani 1 1 d
H10 H 0.3617 -0.0115 -0.1999 0.093 Uiso 1 1 calc
C11 C 0.5370(4) -0.00255(13) -0.1796(3) 0.0594(10) Uani 1 1 d
H11 H 0.5419 -0.0317 -0.2128 0.071 Uiso 1 1 calc
C12 C 0.6380(4) 0.02806(14) -0.1382(4) 0.0596(10) Uani 1 1 d
H12 H 0.7129 0.0197 -0.1424 0.072 Uiso 1 1 calc
C13 C 0.6304(3) 0.07039(13) -0.0912(3) 0.0518(9) Uani 1 1 d
H13 H 0.6997 0.0913 -0.0641 0.062 Uiso 1 1 calc
C14 C 0.5619(2) 0.12236(9) 0.2119(2) 0.0289(5) Uani 1 1 d
C15 C 0.6188(2) 0.12453(10) 0.1384(2) 0.0325(6) Uani 1 1 d
C16 C 0.7461(3) 0.11469(16) 0.1808(3) 0.0586(11) Uani 1 1 d
H16 H 0.7849 0.1167 0.1316 0.070 Uiso 1 1 calc
C17 C 0.8159(3) 0.10224(19) 0.2920(3) 0.0703(13) Uani 1 1 d
H17 H 0.9022 0.0951 0.3195 0.084 Uiso 1 1 calc
C18 C 0.7601(3) 0.10018(14) 0.3641(3) 0.0506(9) Uani 1 1 d
H18 H 0.8091 0.0914 0.4413 0.061 Uiso 1 1 calc
C19 C 0.6346(3) 0.11055(10) 0.3273(2) 0.0331(6) Uani 1 1 d
C20 C 0.5793(3) 0.10851(10) 0.4088(2) 0.0343(6) Uani 1 1 d
C21 C 0.5138(3) 0.14602(11) 0.4228(3) 0.0440(7) Uani 1 1 d
H21 H 0.4988 0.1732 0.3764 0.053 Uiso 1 1 calc
C22 C 0.4698(4) 0.14415(13) 0.5044(3) 0.0579(10) Uani 1 1 d
H22 H 0.4258 0.1702 0.5142 0.070 Uiso 1 1 calc
C23 C 0.4897(4) 0.10448(14) 0.5716(3) 0.0558(9) Uani 1 1 d
H23 H 0.4592 0.1033 0.6272 0.067 Uiso 1 1 calc
C24 C 0.5534(3) 0.06703(13) 0.5576(3) 0.0492(8) Uani 1 1 d
H24 H 0.5668 0.0397 0.6031 0.059 Uiso 1 1 calc
C25 C 0.5980(3) 0.06907(12) 0.4773(3) 0.0412(7) Uani 1 1 d
H25 H 0.6426 0.0430 0.4686 0.049 Uiso 1 1 calc
C26 C 0.1385(3) 0.08607(10) 0.1579(3) 0.0361(6) Uani 1 1 d
C27 C 0.2391(3) 0.07348(11) 0.2607(3) 0.0423(7) Uani 1 1 d
H27 H 0.3096 0.0937 0.2942 0.051 Uiso 1 1 calc
C28 C 0.2369(4) 0.03174(12) 0.3141(3) 0.0534(9) Uani 1 1 d
H28 H 0.3047 0.0237 0.3850 0.064 Uiso 1 1 calc
C29 C 0.1378(5) 0.00250(13) 0.2650(4) 0.0637(11) Uani 1 1 d
H29 H 0.1375 -0.0262 0.3018 0.076 Uiso 1 1 calc
C30 C 0.0370(4) 0.01326(14) 0.1628(4) 0.0694(12) Uani 1 1 d
H30 H -0.0316 -0.0078 0.1299 0.083 Uiso 1 1 calc
C31 C 0.0368(3) 0.05584(12) 0.1078(3) 0.0522(9) Uani 1 1 d
H31 H -0.0318 0.0638 0.0373 0.063 Uiso 1 1 calc
C32 C 0.0799(3) 0.18359(10) 0.1618(2) 0.0331(6) Uani 1 1 d
C33 C 0.0474(5) 0.22866(14) 0.1177(4) 0.0728(13) Uani 1 1 d
H33 H 0.0596 0.2376 0.0536 0.087 Uiso 1 1 calc
C34 C -0.0025(5) 0.26076(14) 0.1657(5) 0.0786(13) Uani 1 1 d
H34 H -0.0298 0.2908 0.1317 0.094 Uiso 1 1 calc
C35 C -0.0123(5) 0.24861(14) 0.2642(4) 0.0706(12) Uani 1 1 d
H35 H -0.0313 0.2719 0.3061 0.085 Uiso 1 1 calc
C36 C 0.0049(4) 0.20505(15) 0.2980(4) 0.0687(12) Uani 1 1 d
H36 H -0.0153 0.1956 0.3573 0.082 Uiso 1 1 calc
C37 C 0.0523(4) 0.17190(13) 0.2491(4) 0.0659(12) Uani 1 1 d
H37 H 0.0658 0.1405 0.2771 0.079 Uiso 1 1 calc
C38 C 0.0962(2) 0.12681(9) -0.1208(2) 0.0274(5) Uani 1 1 d
C39 C 0.0382(2) 0.13844(9) -0.0515(2) 0.0279(5) Uani 1 1 d
C40 C -0.0909(3) 0.14378(11) -0.0993(3) 0.0375(6) Uani 1 1 d
H40 H -0.1299 0.1525 -0.0528 0.045 Uiso 1 1 calc
C41 C -0.1622(3) 0.13640(13) -0.2141(3) 0.0449(8) Uani 1 1 d
H41 H -0.2506 0.1393 -0.2467 0.054 Uiso 1 1 calc
C42 C -0.1045(3) 0.12460(11) -0.2823(2) 0.0385(7) Uani 1 1 d
H42 H -0.1546 0.1198 -0.3615 0.046 Uiso 1 1 calc
C43 C 0.0241(2) 0.11964(9) -0.2376(2) 0.0294(5) Uani 1 1 d
C44 C 0.0822(3) 0.10846(11) -0.3141(2) 0.0357(6) Uani 1 1 d
C45 C 0.0607(5) 0.06955(16) -0.3745(4) 0.0783(14) Uani 1 1 d
H45 H 0.0098 0.0458 -0.3655 0.094 Uiso 1 1 calc
C46 C 0.1118(5) 0.06210(19) -0.4533(4) 0.0873(16) Uani 1 1 d
H46 H 0.0946 0.0337 -0.4956 0.105 Uiso 1 1 calc
C47 C 0.1813(4) 0.0939(2) -0.4669(3) 0.0791(14) Uani 1 1 d
H47 H 0.2092 0.0898 -0.5238 0.095 Uiso 1 1 calc
C48 C 0.2166(4) 0.13491(18) -0.3977(4) 0.0743(12) Uani 1 1 d
H48 H 0.2718 0.1573 -0.4048 0.089 Uiso 1 1 calc
C49 C 0.1693(4) 0.14166(14) -0.3200(4) 0.0601(10) Uani 1 1 d
H49 H 0.1944 0.1682 -0.2707 0.072 Uiso 1 1 calc

loop_
_atom_site_aniso_label
_atom_site_aniso_U_11
_atom_site_aniso_U_22
_atom_site_aniso_U_33
_atom_site_aniso_U_23
_atom_site_aniso_U_13
_atom_site_aniso_U_12
P1 0.0255(3) 0.0424(4) 0.0259(3) -0.0024(3) 0.0125(3) -0.0025(3)
P2 0.0281(3) 0.0278(3) 0.0305(4) 0.0007(3) 0.0158(3) -0.0012(3)
Al 0.0258(4) 0.0366(4) 0.0278(4) 0.0043(3) 0.0112(3) 0.0001(3)
O1 0.0260(9) 0.0550(13) 0.0296(10) 0.0086(9) 0.0147(8) 0.0090(8)
O2 0.0231(9) 0.0430(11) 0.0363(10) -0.0027(9) 0.0149(8) 0.0011(8)
C1 0.0449(18) 0.0395(17) 0.055(2) 0.0041(14) 0.0228(16) -0.0047(14)
C2 0.0294(14) 0.0408(16) 0.0371(15) 0.0048(12) 0.0177(12) 0.0061(11)
C3 0.069(2) 0.055(2) 0.055(2) -0.0113(17) 0.0359(19) -0.0177(18)
C4 0.090(3) 0.051(2) 0.101(4) -0.017(2) 0.059(3) -0.025(2)
C5 0.077(3) 0.044(2) 0.109(4) 0.020(2) 0.066(3) 0.013(2)
C6 0.074(3) 0.077(3) 0.073(3) 0.040(2) 0.045(2) 0.022(2)
C7 0.055(2) 0.068(2) 0.0417(18) 0.0098(17) 0.0216(17) -0.0043(18)
C8 0.0382(15) 0.0438(16) 0.0335(15) -0.0061(12) 0.0211(13) -0.0051(12)
C9 0.0412(18) 0.071(2) 0.068(2) -0.031(2) 0.0322(18) -0.0207(17)
C10 0.069(3) 0.075(3) 0.105(4) -0.053(3) 0.055(3) -0.037(2)
C11 0.069(2) 0.055(2) 0.068(2) -0.0259(19) 0.043(2) -0.0132(18)
C12 0.057(2) 0.062(2) 0.078(3) -0.020(2) 0.046(2) -0.0053(18)
C13 0.0452(18) 0.055(2) 0.068(2) -0.0214(18) 0.0367(18) -0.0132(15)
C14 0.0247(12) 0.0317(13) 0.0278(13) -0.0023(10) 0.0094(10) -0.0024(10)
C15 0.0265(13) 0.0429(15) 0.0275(13) -0.0003(11) 0.0113(11) -0.0015(11)
C16 0.0269(15) 0.111(3) 0.0409(18) 0.0125(19) 0.0178(14) 0.0105(17)
C17 0.0285(17) 0.136(4) 0.043(2) 0.022(2) 0.0121(15) 0.017(2)
C18 0.0295(15) 0.083(3) 0.0323(16) 0.0100(16) 0.0076(13) 0.0036(16)
C19 0.0342(14) 0.0370(15) 0.0266(13) -0.0003(11) 0.0123(11) -0.0011(11)
C20 0.0352(15) 0.0397(16) 0.0242(13) -0.0030(11) 0.0099(11) -0.0046(12)
C21 0.059(2) 0.0389(16) 0.0388(16) -0.0009(13) 0.0265(15) 0.0010(14)
C22 0.080(3) 0.053(2) 0.057(2) -0.0084(17) 0.045(2) 0.0073(19)
C23 0.067(2) 0.071(2) 0.0410(19) -0.0043(17) 0.0342(18) -0.0028(19)
C24 0.054(2) 0.058(2) 0.0353(17) 0.0071(15) 0.0194(15) -0.0005(16)
C25 0.0398(16) 0.0489(18) 0.0316(15) 0.0063(13) 0.0128(13) 0.0059(13)
C26 0.0487(17) 0.0287(14) 0.0446(17) 0.0004(12) 0.0331(15) 0.0010(12)
C27 0.0492(18) 0.0414(17) 0.0445(17) 0.0077(14) 0.0282(15) 0.0076(14)
C28 0.071(2) 0.0418(19) 0.059(2) 0.0146(16) 0.039(2) 0.0158(17)
C29 0.099(3) 0.0383(19) 0.075(3) 0.0144(18) 0.059(3) 0.012(2)
C30 0.084(3) 0.044(2) 0.093(3) -0.009(2) 0.051(3) -0.025(2)
C31 0.054(2) 0.0440(19) 0.061(2) 0.0008(16) 0.0279(18) -0.0120(15)
C32 0.0359(15) 0.0289(14) 0.0343(14) -0.0055(11) 0.0155(12) -0.0029(11)
C33 0.112(4) 0.042(2) 0.097(3) 0.001(2) 0.076(3) 0.003(2)
C34 0.090(3) 0.043(2) 0.110(4) -0.011(2) 0.051(3) 0.005(2)
C35 0.103(3) 0.050(2) 0.083(3) -0.030(2) 0.062(3) -0.007(2)
C36 0.091(3) 0.064(3) 0.078(3) -0.002(2) 0.063(3) 0.012(2)
C37 0.101(3) 0.043(2) 0.089(3) 0.0040(19) 0.074(3) 0.010(2)
C38 0.0253(12) 0.0255(12) 0.0334(13) -0.0006(10) 0.0149(11) -0.0040(10)
C39 0.0261(12) 0.0290(13) 0.0308(13) -0.0033(10) 0.0145(11) -0.0039(10)
C40 0.0290(14) 0.0509(18) 0.0379(15) -0.0077(13) 0.0197(12) -0.0033(12)
C41 0.0231(14) 0.069(2) 0.0414(17) -0.0073(15) 0.0132(13) -0.0027(14)
C42 0.0286(14) 0.0499(17) 0.0338(15) -0.0093(13) 0.0109(12) -0.0082(12)
C43 0.0292(13) 0.0288(13) 0.0336(14) -0.0034(11) 0.0170(11) -0.0052(10)
C44 0.0324(14) 0.0476(17) 0.0300(14) 0.0003(12) 0.0166(12) 0.0016(12)
C45 0.089(3) 0.072(3) 0.109(4) -0.033(3) 0.076(3) -0.026(2)
C46 0.085(3) 0.102(4) 0.091(4) -0.053(3) 0.054(3) -0.028(3)
C47 0.070(3) 0.135(4) 0.044(2) -0.016(3) 0.036(2) -0.003(3)
C48 0.069(3) 0.099(4) 0.070(3) 0.000(3) 0.044(2) -0.002(2)
C49 0.059(2) 0.066(2) 0.068(3) -0.005(2) 0.039(2) -0.0044(19)

loop_
_atom_type_symbol
_atom_type_description
_atom_type_scat_dispersion_real
_atom_type_scat_dispersion_imag
_atom_type_scat_source
C C 0.0033 0.0016 'International Tables Vol C Tables 4.2.6.8 and 6.1.1.4'
H H 0.0000 0.0000 'International Tables Vol C Tables 4.2.6.8 and 6.1.1.4'
O O 0.0106 0.0060 'International Tables Vol C Tables 4.2.6.8 and 6.1.1.4'
Al Al 0.0645 0.0514 'International Tables Vol C Tables 4.2.6.8 and 6.1.1.4'
P P 0.1023 0.0942 'International Tables Vol C Tables 4.2.6.8 and 6.1.1.4'

loop_
_geom_angle_atom_site_label_1
_geom_angle_atom_site_label_2
_geom_angle_atom_site_label_3
_geom_angle
C15 P1 C8 104.25(14)
C15 P1 C2 106.26(13)
C8 P1 C2 105.29(13)
C15 P1 Al 91.53(10)
C8 P1 Al 124.49(10)
C2 P1 Al 120.83(10)
C39 P2 C32 106.92(13)
C39 P2 C26 104.70(13)
C32 P2 C26 103.81(13)
C39 P2 Al 89.97(9)
C32 P2 Al 129.98(10)
C26 P2 Al 117.10(10)
O1 Al O2 123.55(11)
O1 Al C1 118.27(13)
O2 Al C1 118.12(13)
O1 Al P1 80.63(7)
O2 Al P1 92.48(7)
C1 Al P1 99.79(10)
O1 Al P2 90.80(7)
O2 Al P2 77.28(7)
C1 Al P2 100.07(10)
P1 Al P2 160.11(4)
C14 O1 Al 129.13(17)
C38 O2 Al 125.07(17)
Al C1 H1A 109.5
Al C1 H1B 109.5
H1A C1 H1B 109.5
Al C1 H1C 109.5
H1A C1 H1C 109.5
H1B C1 H1C 109.5
C3 C2 C7 117.7(3)
C3 C2 P1 122.1(2)
C7 C2 P1 120.0(2)
C2 C3 C4 119.8(4)
C2 C3 H3 120.1
C4 C3 H3 120.1
C5 C4 C3 122.1(4)
C5 C4 H4 119.0
C3 C4 H4 119.0
C6 C5 C4 118.7(4)
C6 C5 H5 120.7
C4 C5 H5 120.7
C5 C6 C7 121.0(4)
C5 C6 H6 119.5
C7 C6 H6 119.5
C2 C7 C6 120.6(4)
C2 C7 H7 119.7
C6 C7 H7 119.7
C9 C8 C13 118.2(3)
C9 C8 P1 119.6(2)
C13 C8 P1 122.0(2)
C10 C9 C8 120.2(3)
C10 C9 H9 119.9
C8 C9 H9 119.9
C11 C10 C9 121.2(3)
C11 C10 H10 119.4
C9 C10 H10 119.4
C10 C11 C12 119.3(3)
C10 C11 H11 120.3
C12 C11 H11 120.3
C13 C12 C11 120.3(3)
C13 C12 H12 119.8
C11 C12 H12 119.8
C12 C13 C8 120.6(3)
C12 C13 H13 119.7
C8 C13 H13 119.7
O1 C14 C15 121.1(2)
O1 C14 C19 119.4(2)
C15 C14 C19 119.5(2)
C16 C15 C14 119.4(3)
C16 C15 P1 125.6(2)
C14 C15 P1 114.8(2)
C17 C16 C15 121.1(3)
C17 C16 H16 119.5
C15 C16 H16 119.5
C16 C17 C18 119.5(3)
C16 C17 H17 120.3
C18 C17 H17 120.3
C17 C18 C19 122.0(3)
C17 C18 H18 119.0
C19 C18 H18 119.0
C18 C19 C14 118.5(3)
C18 C19 C20 119.9(3)
C14 C19 C20 121.6(2)
C21 C20 C25 118.2(3)
C21 C20 C19 121.6(3)
C25 C20 C19 120.0(3)
C20 C21 C22 120.3(3)
C20 C21 H21 119.9
C22 C21 H21 119.9
C23 C22 C21 120.4(3)
C23 C22 H22 119.8
C21 C22 H22 119.8
C24 C23 C22 119.7(3)
C24 C23 H23 120.2
C22 C23 H23 120.2
C23 C24 C25 119.9(3)
C23 C24 H24 120.0
C25 C24 H24 120.0
C24 C25 C20 121.5(3)
C24 C25 H25 119.3
C20 C25 H25 119.3
C31 C26 C27 119.6(3)
C31 C26 P2 123.4(3)
C27 C26 P2 117.1(2)
C28 C27 C26 120.4(3)
C28 C27 H27 119.8
C26 C27 H27 119.8
C29 C28 C27 119.7(4)
C29 C28 H28 120.1
C27 C28 H28 120.1
C28 C29 C30 121.8(3)
C28 C29 H29 119.1
C30 C29 H29 119.1
C29 C30 C31 119.4(4)
C29 C30 H30 120.3
C31 C30 H30 120.3
C26 C31 C30 119.1(4)
C26 C31 H31 120.4
C30 C31 H31 120.4
C37 C32 C33 116.5(3)
C37 C32 P2 123.8(2)
C33 C32 P2 119.6(2)
C34 C33 C32 121.0(4)
C34 C33 H33 119.5
C32 C33 H33 119.5
C33 C34 C35 119.4(4)
C33 C34 H34 120.3
C35 C34 H34 120.3
C36 C35 C34 119.2(4)
C36 C35 H35 120.4
C34 C35 H35 120.4
C35 C36 C37 121.4(4)
C35 C36 H36 119.3
C37 C36 H36 119.3
C32 C37 C36 121.4(3)
C32 C37 H37 119.3
C36 C37 H37 119.3
O2 C38 C43 120.0(2)
O2 C38 C39 119.8(2)
C43 C38 C39 120.2(2)
C40 C39 C38 120.0(2)
C40 C39 P2 127.0(2)
C38 C39 P2 112.97(19)
C41 C40 C39 119.9(3)
C41 C40 H40 120.1
C39 C40 H40 120.1
C40 C41 C42 119.9(3)
C40 C41 H41 120.1
C42 C41 H41 120.1
C43 C42 C41 121.7(3)
C43 C42 H42 119.2
C41 C42 H42 119.2
C42 C43 C38 118.3(2)
C42 C43 C44 119.9(3)
C38 C43 C44 121.7(2)
C45 C44 C49 118.2(3)
C45 C44 C43 124.1(3)
C49 C44 C43 117.7(3)
C44 C45 C46 121.7(4)
C44 C45 H45 119.1
C46 C45 H45 119.1
C47 C46 C45 120.3(4)
C47 C46 H46 119.8
C45 C46 H46 119.8
C46 C47 C48 120.7(4)
C46 C47 H47 119.7
C48 C47 H47 119.7
C49 C48 C47 118.9(4)
C49 C48 H48 120.6
C47 C48 H48 120.6
C48 C49 C44 119.6(4)
C48 C49 H49 120.2
C44 C49 H49 120.2

loop_
_geom_bond_atom_site_label_1
_geom_bond_atom_site_label_2
_geom_bond_distance
P1 C15 1.808(3)
P1 C8 1.810(3)
P1 C2 1.819(3)
P1 Al 2.6003(14)
P2 C39 1.808(3)
P2 C32 1.817(3)
P2 C26 1.823(3)
P2 Al 2.6276(14)
Al O1 1.777(2)
Al O2 1.778(2)
Al C1 1.949(3)
O1 C14 1.338(3)
O2 C38 1.355(3)
C1 H1A 0.9800
C1 H1B 0.9800
C1 H1C 0.9800
C2 C3 1.373(5)
C2 C7 1.386(4)
C3 C4 1.397(5)
C3 H3 0.9500
C4 C5 1.347(6)
C4 H4 0.9500
C5 C6 1.347(6)
C5 H5 0.9500
C6 C7 1.396(5)
C6 H6 0.9500
C7 H7 0.9500
C8 C9 1.386(4)
C8 C13 1.402(4)
C9 C10 1.385(5)
C9 H9 0.9500
C10 C11 1.361(6)
C10 H10 0.9500
C11 C12 1.387(5)
C11 H11 0.9500
C12 C13 1.374(5)
C12 H12 0.9500
C13 H13 0.9500
C14 C15 1.408(4)
C14 C19 1.411(4)
C15 C16 1.395(4)
C16 C17 1.365(5)
C16 H16 0.9500
C17 C18 1.381(5)
C17 H17 0.9500
C18 C19 1.386(4)
C18 H18 0.9500
C19 C20 1.488(4)
C20 C21 1.382(4)
C20 C25 1.391(4)
C21 C22 1.388(5)
C21 H21 0.9500
C22 C23 1.386(5)
C22 H22 0.9500
C23 C24 1.368(5)
C23 H23 0.9500
C24 C25 1.378(4)
C24 H24 0.9500
C25 H25 0.9500
C26 C31 1.390(4)
C26 C27 1.396(4)
C27 C28 1.384(4)
C27 H27 0.9500
C28 C29 1.352(6)
C28 H28 0.9500
C29 C30 1.378(6)
C29 H29 0.9500
C30 C31 1.409(5)
C30 H30 0.9500
C31 H31 0.9500
C32 C37 1.368(5)
C32 C33 1.388(5)
C33 C34 1.385(6)
C33 H33 0.9500
C34 C35 1.393(6)
C34 H34 0.9500
C35 C36 1.301(6)
C35 H35 0.9500
C36 C37 1.395(5)
C36 H36 0.9500
C37 H37 0.9500
C38 C43 1.399(4)
C38 C39 1.408(4)
C39 C40 1.391(4)
C40 C41 1.377(4)
C40 H40 0.9500
C41 C42 1.393(4)
C41 H41 0.9500
C42 C43 1.386(4)
C42 H42 0.9500
C43 C44 1.487(4)
C44 C45 1.318(5)
C44 C49 1.431(5)
C45 C46 1.432(6)
C45 H45 0.9500
C46 C47 1.292(7)
C46 H46 0.9500
C47 C48 1.422(7)
C47 H47 0.9500
C48 C49 1.383(5)
C48 H48 0.9500
C49 H49 0.9500

loop_
_geom_torsion_atom_site_label_1
_geom_torsion_atom_site_label_2
_geom_torsion_atom_site_label_3
_geom_torsion_atom_site_label_4
_geom_torsion
C15 P1 Al O1 -12.36(12)
C8 P1 Al O1 96.13(15)
C2 P1 Al O1 -122.37(13)
C15 P1 Al O2 -135.97(12)
C8 P1 Al O2 -27.48(14)
C2 P1 Al O2 114.02(13)
C15 P1 Al C1 104.93(14)
C8 P1 Al C1 -146.57(16)
C2 P1 Al C1 -5.07(16)
C15 P1 Al P2 -77.87(15)
C8 P1 Al P2 30.62(19)
C2 P1 Al P2 172.12(15)
C39 P2 Al O1 -151.86(11)
C32 P2 Al O1 95.84(15)
C26 P2 Al O1 -45.32(14)
C39 P2 Al O2 -27.57(11)
C32 P2 Al O2 -139.86(14)
C26 P2 Al O2 78.98(13)
C39 P2 Al C1 89.22(13)
C32 P2 Al C1 -23.08(17)
C26 P2 Al C1 -164.24(15)
C39 P2 Al P1 -87.98(15)
C32 P2 Al P1 159.73(15)
C26 P2 Al P1 18.57(18)
O2 Al O1 C14 103.5(2)
C1 Al O1 C14 -79.4(3)
P1 Al O1 C14 16.7(2)
P2 Al O1 C14 178.7(2)
O1 Al O2 C38 120.5(2)
C1 Al O2 C38 -56.6(2)
P1 Al O2 C38 -159.1(2)
P2 Al O2 C38 38.15(19)
C15 P1 C2 C3 -32.2(3)
C8 P1 C2 C3 -142.5(3)
Al P1 C2 C3 69.7(3)
C15 P1 C2 C7 152.9(3)
C8 P1 C2 C7 42.7(3)
Al P1 C2 C7 -105.2(3)
C7 C2 C3 C4 1.4(6)
P1 C2 C3 C4 -173.6(3)
C2 C3 C4 C5 -3.4(7)
C3 C4 C5 C6 3.1(7)
C4 C5 C6 C7 -0.9(7)
C3 C2 C7 C6 0.7(5)
P1 C2 C7 C6 175.8(3)
C5 C6 C7 C2 -1.0(6)
C15 P1 C8 C9 108.0(3)
C2 P1 C8 C9 -140.4(3)
Al P1 C8 C9 6.0(3)
C15 P1 C8 C13 -66.8(3)
C2 P1 C8 C13 44.8(3)
Al P1 C8 C13 -168.9(2)
C13 C8 C9 C10 0.8(6)
P1 C8 C9 C10 -174.2(4)
C8 C9 C10 C11 -0.6(8)
C9 C10 C11 C12 0.5(8)
C10 C11 C12 C13 -0.7(7)
C11 C12 C13 C8 0.9(7)
C9 C8 C13 C12 -1.0(6)
P1 C8 C13 C12 173.9(3)
Al O1 C14 C15 -14.3(4)
Al O1 C14 C19 167.6(2)
O1 C14 C15 C16 -177.7(3)
C19 C14 C15 C16 0.4(5)
O1 C14 C15 P1 -2.5(4)
C19 C14 C15 P1 175.6(2)
C8 P1 C15 C16 58.9(3)
C2 P1 C15 C16 -52.0(3)
Al P1 C15 C16 -174.9(3)
C8 P1 C15 C14 -116.0(2)
C2 P1 C15 C14 133.1(2)
Al P1 C15 C14 10.3(2)
C14 C15 C16 C17 1.1(6)
P1 C15 C16 C17 -173.6(4)
C15 C16 C17 C18 -1.2(7)
C16 C17 C18 C19 -0.2(7)
C17 C18 C19 C14 1.6(6)
C17 C18 C19 C20 -179.1(4)
O1 C14 C19 C18 176.5(3)
C15 C14 C19 C18 -1.7(4)
O1 C14 C19 C20 -2.8(4)
C15 C14 C19 C20 179.0(3)
C18 C19 C20 C21 127.0(3)
C14 C19 C20 C21 -53.7(4)
C18 C19 C20 C25 -49.8(4)
C14 C19 C20 C25 129.5(3)
C25 C20 C21 C22 0.8(5)
C19 C20 C21 C22 -176.1(3)
C20 C21 C22 C23 -0.8(6)
C21 C22 C23 C24 0.2(6)
C22 C23 C24 C25 0.4(6)
C23 C24 C25 C20 -0.4(5)
C21 C20 C25 C24 -0.2(5)
C19 C20 C25 C24 176.7(3)
C39 P2 C26 C31 -21.5(3)
C32 P2 C26 C31 90.5(3)
Al P2 C26 C31 -119.2(3)
C39 P2 C26 C27 159.7(2)
C32 P2 C26 C27 -88.4(2)
Al P2 C26 C27 62.0(2)
C31 C26 C27 C28 -1.5(5)
P2 C26 C27 C28 177.4(3)
C26 C27 C28 C29 1.5(5)
C27 C28 C29 C30 -0.7(6)
C28 C29 C30 C31 0.0(6)
C27 C26 C31 C30 0.8(5)
P2 C26 C31 C30 -178.0(3)
C29 C30 C31 C26 0.0(6)
C39 P2 C32 C37 120.3(3)
C26 P2 C32 C37 9.9(4)
Al P2 C32 C37 -135.0(3)
C39 P2 C32 C33 -56.2(3)
C26 P2 C32 C33 -166.6(3)
Al P2 C32 C33 48.5(4)
C37 C32 C33 C34 4.2(7)
P2 C32 C33 C34 -179.0(4)
C32 C33 C34 C35 4.3(8)
C33 C34 C35 C36 -11.8(8)
C34 C35 C36 C37 10.5(8)
C33 C32 C37 C36 -5.8(6)
P2 C32 C37 C36 177.6(4)
C35 C36 C37 C32 -1.6(8)
Al O2 C38 C43 146.1(2)
Al O2 C38 C39 -35.3(3)
O2 C38 C39 C40 -180.0(2)
C43 C38 C39 C40 -1.3(4)
O2 C38 C39 P2 -1.9(3)
C43 C38 C39 P2 176.7(2)
C32 P2 C39 C40 -29.2(3)
C26 P2 C39 C40 80.5(3)
Al P2 C39 C40 -161.4(3)
C32 P2 C39 C38 152.86(19)
C26 P2 C39 C38 -97.4(2)
Al P2 C39 C38 20.68(19)
C38 C39 C40 C41 1.8(4)
P2 C39 C40 C41 -176.0(3)
C39 C40 C41 C42 -1.4(5)
C40 C41 C42 C43 0.5(5)
C41 C42 C43 C38 0.0(5)
C41 C42 C43 C44 -178.1(3)
O2 C38 C43 C42 179.1(3)
C39 C38 C43 C42 0.4(4)
O2 C38 C43 C44 -2.9(4)
C39 C38 C43 C44 178.5(3)
C42 C43 C44 C45 -62.5(5)
C38 C43 C44 C45 119.5(4)
C42 C43 C44 C49 119.1(3)
C38 C43 C44 C49 -58.9(4)
C49 C44 C45 C46 -6.4(7)
C43 C44 C45 C46 175.2(4)
C44 C45 C46 C47 0.0(9)
C45 C46 C47 C48 5.2(9)
C46 C47 C48 C49 -3.8(8)
C47 C48 C49 C44 -2.6(7)
C45 C44 C49 C48 7.5(6)
C43 C44 C49 C48 -173.9(4)
